data_2229229
loop_
_publ_author_name
'Salas, Cristian O.'
'Tapia, Ricardo A.'
'Prieto, Yolanda'

_publ_section_title
;
 6,9-Dimethoxy-3,4-dihydro-1<i>H</i>-1,4-oxazino[4,3-<i>a</i>]indol-1-one
;
_journal_coeditor_code SJ5085
_journal_issue 2
_journal_name_full 'Acta Crystallographica Section E'
_journal_page_first o318
_journal_paper_doi 10.1107/S1600536811000249
_journal_volume 67
_journal_year 2011
_chemical_formula_iupac 'C13 H13 N O4'
_chemical_formula_moiety 'C13 H13 N O4'
_chemical_formula_sum 'C13 H13 N O4'
_chemical_formula_weight 247.24
_chemical_melting_point_gt 419.0
_chemical_melting_point_lt 419.5
_chemical_name_systematic
;
6,9-Dimethoxy-3,4-dihydro-1<i>H</i>-1,4-oxazino[4,3-<i>a</i>]indol-1-one
;
_space_group_IT_number 14
_space_group_name_Hall '-P 2ybc'
_symmetry_cell_setting monoclinic
_symmetry_space_group_name_Hall '-P 2ybc'
_symmetry_space_group_name_H-M 'P 1 21/c 1'
_atom_sites_solution_hydrogens geom
_atom_sites_solution_primary direct
_atom_sites_solution_secondary difmap
_audit_creation_method SHELXL-97
_cell_angle_alpha 90.00
_cell_angle_beta 101.276(4)
_cell_angle_gamma 90.00
_cell_formula_units_Z 4
_cell_length_a 8.414(2)
_cell_length_b 6.9722(19)
_cell_length_c 19.331(5)
_cell_measurement_reflns_used 1832
_cell_measurement_temperature 100(2)
_cell_measurement_theta_max 27.51
_cell_measurement_theta_min 2.47
_cell_volume 1112.1(5)
_computing_cell_refinement 'SAINT (Bruker, 2007)'
_computing_data_collection 'APEX2 (Bruker, 2007)'
_computing_data_reduction 'SAINT (Bruker, 2007)'
_computing_molecular_graphics 'ORTEP-3 for Windows (Farrugia, 1997)'
_computing_publication_material 'WinGX (Farrugia, 1999)'
_computing_structure_refinement 'SHELXL97 (Sheldrick, 2008)'
_computing_structure_solution 'SIR97 (Altomare <i>et al.</i>, 1999)'
_diffrn_ambient_temperature 100(2)
_diffrn_measured_fraction_theta_full 0.999
_diffrn_measured_fraction_theta_max 0.999
_diffrn_measurement_device_type 'Bruker APEXII CCD'
_diffrn_measurement_method '\f and \w'
_diffrn_radiation_monochromator graphite
_diffrn_radiation_source 'fine-focus sealed tube'
_diffrn_radiation_type MoK\a
_diffrn_radiation_wavelength 0.71073
_diffrn_reflns_av_R_equivalents 0.0298
_diffrn_reflns_av_sigmaI/netI 0.0239
_diffrn_reflns_limit_h_max 10
_diffrn_reflns_limit_h_min -10
_diffrn_reflns_limit_k_max 8
_diffrn_reflns_limit_k_min 0
_diffrn_reflns_limit_l_max 24
_diffrn_reflns_limit_l_min 0
_diffrn_reflns_number 10088
_diffrn_reflns_theta_full 26.37
_diffrn_reflns_theta_max 26.37
_diffrn_reflns_theta_min 2.15
_exptl_absorpt_coefficient_mu 0.110
_exptl_absorpt_correction_T_max 0.9718
_exptl_absorpt_correction_T_min 0.9247
_exptl_absorpt_correction_type multi-scan
_exptl_absorpt_process_details '(SADABS; Bruker, 2001)'
_exptl_crystal_colour colourless
_exptl_crystal_density_diffrn 1.477
_exptl_crystal_density_method 'not measured'
_exptl_crystal_description prism
_exptl_crystal_F_000 520
_exptl_crystal_size_max 0.72
_exptl_crystal_size_mid 0.27
_exptl_crystal_size_min 0.26
_refine_diff_density_max 0.320
_refine_diff_density_min -0.234
_refine_ls_extinction_method none
_refine_ls_goodness_of_fit_ref 1.060
_refine_ls_hydrogen_treatment constr
_refine_ls_matrix_type full
_refine_ls_number_parameters 165
_refine_ls_number_reflns 2277
_refine_ls_number_restraints 0
_refine_ls_restrained_S_all 1.060
_refine_ls_R_factor_all 0.0475
_refine_ls_R_factor_gt 0.0383
_refine_ls_shift/su_max 0.001
_refine_ls_shift/su_mean 0.000
_refine_ls_structure_factor_coef Fsqd
_refine_ls_weighting_details 'calc w=1/[\s^2^(Fo^2^)+(0.0537P)^2^+0.3721P] where P=(Fo^2^+2Fc^2^)/3'
_refine_ls_weighting_scheme calc
_refine_ls_wR_factor_gt 0.0954
_refine_ls_wR_factor_ref 0.1015
_reflns_number_gt 1922
_reflns_number_total 2277
_reflns_threshold_expression I>2\s(I)
_cod_data_source_file sj5085.cif
_cod_data_source_block I
_cod_original_sg_symbol_H-M 'P 21/c'
_cod_database_code 2229229
_cod_database_fobs_code 2229229

loop_
_symmetry_equiv_pos_as_xyz
'x, y, z'
'-x, y+1/2, -z+1/2'
'-x, -y, -z'
'x, -y-1/2, z-1/2'

loop_
_atom_site_type_symbol
_atom_site_label
_atom_site_fract_x
_atom_site_fract_y
_atom_site_fract_z
_atom_site_U_iso_or_equiv
_atom_site_adp_type
_atom_site_calc_flag
_atom_site_refinement_flags
_atom_site_occupancy
_atom_site_disorder_assembly
_atom_site_disorder_group
N N1 0.79680(13) 0.12018(17) 0.99864(6) 0.0178(3) Uani d . 1 . .
C C2 0.86881(15) 0.3060(2) 1.02003(7) 0.0199(3) Uani d . 1 . .
H H2A 0.8631 0.3907 0.9785 0.024 Uiso calc R 1 . .
H H2B 0.9839 0.2908 1.0432 0.024 Uiso calc R 1 . .
C C3 0.77300(16) 0.3898(2) 1.07063(7) 0.0212(3) Uani d . 1 . .
H H3A 0.8196 0.5157 1.0874 0.025 Uiso calc R 1 . .
H H3B 0.6598 0.4110 1.0458 0.025 Uiso calc R 1 . .
O O4 0.77361(12) 0.26469(14) 1.13077(5) 0.0230(2) Uani d . 1 . .
O O5 0.69846(12) -0.01995(15) 1.16341(5) 0.0258(3) Uani d . 1 . .
C C5 0.72921(15) 0.0798(2) 1.11666(7) 0.0197(3) Uani d . 1 . .
C C6 0.72754(15) 0.0118(2) 1.04487(7) 0.0183(3) Uani d . 1 . .
C C7 0.66807(15) -0.1555(2) 1.01289(7) 0.0182(3) Uani d . 1 . .
H H7 0.6138 -0.2542 1.0330 0.022 Uiso calc R 1 . .
C C8 0.70291(15) -0.1534(2) 0.94399(7) 0.0179(3) Uani d . 1 . .
C C9 0.67102(15) -0.2832(2) 0.88665(7) 0.0192(3) Uani d . 1 . .
C C10 0.72240(16) -0.2367(2) 0.82573(7) 0.0221(3) Uani d . 1 . .
H H10 0.7025 -0.3227 0.7869 0.026 Uiso calc R 1 . .
C C11 0.80488(16) -0.0619(2) 0.81999(8) 0.0225(3) Uani d . 1 . .
H H11 0.8394 -0.0340 0.7771 0.027 Uiso calc R 1 . .
C C12 0.83662(15) 0.0683(2) 0.87398(7) 0.0195(3) Uani d . 1 . .
C C13 0.78441(15) 0.0205(2) 0.93686(7) 0.0176(3) Uani d . 1 . .
O O14 0.59004(11) -0.44721(14) 0.89811(5) 0.0225(2) Uani d . 1 . .
C C15 0.52860(17) -0.5606(2) 0.83664(8) 0.0259(3) Uani d . 1 . .
H H15A 0.4598 -0.4806 0.8012 0.039 Uiso calc R 1 . .
H H15B 0.4647 -0.6675 0.8496 0.039 Uiso calc R 1 . .
H H15C 0.6194 -0.6109 0.8172 0.039 Uiso calc R 1 . .
O O16 0.91115(11) 0.24306(15) 0.87236(5) 0.0228(3) Uani d . 1 . .
C C17 0.94995(18) 0.2967(2) 0.80615(7) 0.0256(3) Uani d . 1 . .
H H17A 1.0370 0.2142 0.7961 0.038 Uiso calc R 1 . .
H H17B 0.9856 0.4307 0.8083 0.038 Uiso calc R 1 . .
H H17C 0.8538 0.2819 0.7687 0.038 Uiso calc R 1 . .

loop_
_atom_site_aniso_label
_atom_site_aniso_U_11
_atom_site_aniso_U_22
_atom_site_aniso_U_33
_atom_site_aniso_U_12
_atom_site_aniso_U_13
_atom_site_aniso_U_23
N1 0.0153(5) 0.0198(6) 0.0184(6) -0.0006(4) 0.0035(4) 0.0009(4)
C2 0.0163(6) 0.0198(7) 0.0227(7) -0.0024(5) 0.0019(5) 0.0000(6)
C3 0.0218(7) 0.0199(7) 0.0212(7) 0.0007(5) 0.0023(5) 0.0006(6)
O4 0.0275(5) 0.0220(5) 0.0192(5) -0.0008(4) 0.0039(4) -0.0007(4)
O5 0.0297(5) 0.0293(6) 0.0185(5) -0.0027(4) 0.0049(4) 0.0024(4)
C5 0.0145(6) 0.0228(7) 0.0208(7) 0.0019(5) 0.0010(5) 0.0003(6)
C6 0.0143(6) 0.0220(7) 0.0185(7) 0.0032(5) 0.0031(5) 0.0034(5)
C7 0.0137(6) 0.0200(7) 0.0204(7) 0.0020(5) 0.0023(5) 0.0024(5)
C8 0.0115(6) 0.0215(7) 0.0201(7) 0.0035(5) 0.0013(5) 0.0014(5)
C9 0.0127(6) 0.0209(7) 0.0235(7) 0.0018(5) 0.0020(5) -0.0010(6)
C10 0.0175(7) 0.0271(8) 0.0214(7) 0.0021(6) 0.0032(5) -0.0051(6)
C11 0.0180(6) 0.0299(8) 0.0206(7) 0.0029(6) 0.0062(5) 0.0010(6)
C12 0.0134(6) 0.0241(7) 0.0213(7) 0.0013(5) 0.0040(5) 0.0024(6)
C13 0.0127(6) 0.0214(7) 0.0180(7) 0.0028(5) 0.0013(5) 0.0002(5)
O14 0.0210(5) 0.0230(5) 0.0232(5) -0.0037(4) 0.0040(4) -0.0039(4)
C15 0.0229(7) 0.0273(8) 0.0273(8) -0.0038(6) 0.0044(6) -0.0083(6)
O16 0.0222(5) 0.0270(6) 0.0200(5) -0.0043(4) 0.0063(4) 0.0019(4)
C17 0.0237(7) 0.0331(9) 0.0212(7) -0.0012(6) 0.0076(6) 0.0053(6)

loop_
_atom_type_symbol
_atom_type_description
_atom_type_scat_dispersion_real
_atom_type_scat_dispersion_imag
_atom_type_scat_source
C C 0.0033 0.0016 'International Tables Vol C Tables 4.2.6.8 and 6.1.1.4'
H H 0.0000 0.0000 'International Tables Vol C Tables 4.2.6.8 and 6.1.1.4'
N N 0.0061 0.0033 'International Tables Vol C Tables 4.2.6.8 and 6.1.1.4'
O O 0.0106 0.0060 'International Tables Vol C Tables 4.2.6.8 and 6.1.1.4'

loop_
_geom_angle_atom_site_label_1
_geom_angle_atom_site_label_2
_geom_angle_atom_site_label_3
_geom_angle_site_symmetry_1
_geom_angle_site_symmetry_3
_geom_angle
_geom_angle_publ_flag
C13 N1 C6 . . 108.48(12) ?
C13 N1 C2 . . 131.04(12) ?
C6 N1 C2 . . 120.48(12) ?
N1 C2 C3 . . 106.52(11) ?
N1 C2 H2A . . 110.4 ?
C3 C2 H2A . . 110.4 ?
N1 C2 H2B . . 110.4 ?
C3 C2 H2B . . 110.4 ?
H2A C2 H2B . . 108.6 ?
O4 C3 C2 . . 111.70(11) ?
O4 C3 H3A . . 109.3 ?
C2 C3 H3A . . 109.3 ?
O4 C3 H3B . . 109.3 ?
C2 C3 H3B . . 109.3 ?
H3A C3 H3B . . 107.9 ?
C5 O4 C3 . . 116.89(11) ?
O5 C5 O4 . . 119.21(13) ?
O5 C5 C6 . . 124.02(14) ?
O4 C5 C6 . . 116.73(12) ?
C7 C6 N1 . . 109.68(12) ?
C7 C6 C5 . . 129.72(13) ?
N1 C6 C5 . . 120.58(13) ?
C6 C7 C8 . . 106.91(12) ?
C6 C7 H7 . . 126.5 ?
C8 C7 H7 . . 126.5 ?
C13 C8 C9 . . 119.58(13) ?
C13 C8 C7 . . 107.08(12) ?
C9 C8 C7 . . 133.33(13) ?
C10 C9 O14 . . 125.89(13) ?
C10 C9 C8 . . 118.59(13) ?
O14 C9 C8 . . 115.52(12) ?
C9 C10 C11 . . 120.80(13) ?
C9 C10 H10 . . 119.6 ?
C11 C10 H10 . . 119.6 ?
C12 C11 C10 . . 122.39(13) ?
C12 C11 H11 . . 118.8 ?
C10 C11 H11 . . 118.8 ?
C11 C12 O16 . . 126.33(13) ?
C11 C12 C13 . . 116.95(13) ?
O16 C12 C13 . . 116.70(12) ?
N1 C13 C12 . . 130.47(13) ?
N1 C13 C8 . . 107.84(12) ?
C12 C13 C8 . . 121.69(12) ?
C9 O14 C15 . . 115.79(11) ?
O14 C15 H15A . . 109.5 ?
O14 C15 H15B . . 109.5 ?
H15A C15 H15B . . 109.5 ?
O14 C15 H15C . . 109.5 ?
H15A C15 H15C . . 109.5 ?
H15B C15 H15C . . 109.5 ?
C12 O16 C17 . . 115.93(11) ?
O16 C17 H17A . . 109.5 ?
O16 C17 H17B . . 109.5 ?
H17A C17 H17B . . 109.5 ?
O16 C17 H17C . . 109.5 ?
H17A C17 H17C . . 109.5 ?
H17B C17 H17C . . 109.5 ?

loop_
_geom_bond_atom_site_label_1
_geom_bond_atom_site_label_2
_geom_bond_site_symmetry_2
_geom_bond_distance
_geom_bond_publ_flag
N1 C13 . 1.3678(17) ?
N1 C6 . 1.3830(17) ?
N1 C2 . 1.4557(18) ?
C2 C3 . 1.5019(19) ?
C2 H2A . 0.9900 ?
C2 H2B . 0.9900 ?
C3 O4 . 1.4525(17) ?
C3 H3A . 0.9900 ?
C3 H3B . 0.9900 ?
O4 C5 . 1.3552(18) ?
O5 C5 . 1.2077(17) ?
C5 C6 . 1.4638(19) ?
C6 C7 . 1.368(2) ?
C7 C8 . 1.4188(19) ?
C7 H7 . 0.9500 ?
C8 C13 . 1.413(2) ?
C8 C9 . 1.4156(19) ?
C9 C10 . 1.370(2) ?
C9 O14 . 1.3712(17) ?
C10 C11 . 1.418(2) ?
C10 H10 . 0.9500 ?
C11 C12 . 1.369(2) ?
C11 H11 . 0.9500 ?
C12 O16 . 1.3736(18) ?
C12 C13 . 1.4108(19) ?
O14 C15 . 1.4365(17) ?
C15 H15A . 0.9800 ?
C15 H15B . 0.9800 ?
C15 H15C . 0.9800 ?
O16 C17 . 1.4310(17) ?
C17 H17A . 0.9800 ?
C17 H17B . 0.9800 ?
C17 H17C . 0.9800 ?

loop_
_geom_hbond_atom_site_label_D
_geom_hbond_atom_site_label_H
_geom_hbond_atom_site_label_A
_geom_hbond_site_symmetry_A
_geom_hbond_distance_DH
_geom_hbond_distance_HA
_geom_hbond_distance_DA
_geom_hbond_angle_DHA
_geom_hbond_publ_flag
C2 H2a O16 1 0.99 2.40 2.9776(18) 117 yes
C3 H3B O14 3_657 0.99 2.56 3.2524(19) 127(4) yes
C15 H15B O5 3_647 0.98 2.56 3.493(2) 159(4) yes
C17 H17A O5 3_757 0.98 2.59 3.484(2) 151(4) yes

loop_
_geom_torsion_atom_site_label_1
_geom_torsion_atom_site_label_2
_geom_torsion_atom_site_label_3
_geom_torsion_atom_site_label_4
_geom_torsion_site_symmetry_1
_geom_torsion_site_symmetry_2
_geom_torsion_site_symmetry_3
_geom_torsion_site_symmetry_4
_geom_torsion
_geom_torsion_publ_flag
C13 N1 C2 C3 . . . . 149.07(13) ?
C6 N1 C2 C3 . . . . -32.03(15) ?
N1 C2 C3 O4 . . . . 57.70(13) ?
C2 C3 O4 C5 . . . . -52.35(15) ?
C3 O4 C5 O5 . . . . -166.24(12) ?
C3 O4 C5 C6 . . . . 15.92(16) ?
C13 N1 C6 C7 . . . . -1.05(15) ?
C2 N1 C6 C7 . . . . 179.83(11) ?
C13 N1 C6 C5 . . . . 177.50(11) ?
C2 N1 C6 C5 . . . . -1.62(18) ?
O5 C5 C6 C7 . . . . 12.2(2) ?
O4 C5 C6 C7 . . . . -170.05(13) ?
O5 C5 C6 N1 . . . . -166.01(12) ?
O4 C5 C6 N1 . . . . 11.72(18) ?
N1 C6 C7 C8 . . . . 0.66(14) ?
C5 C6 C7 C8 . . . . -177.72(12) ?
C6 C7 C8 C13 . . . . -0.04(14) ?
C6 C7 C8 C9 . . . . -179.33(13) ?
C13 C8 C9 C10 . . . . 0.77(18) ?
C7 C8 C9 C10 . . . . 179.98(13) ?
C13 C8 C9 O14 . . . . -179.38(11) ?
C7 C8 C9 O14 . . . . -0.2(2) ?
O14 C9 C10 C11 . . . . 179.79(12) ?
C8 C9 C10 C11 . . . . -0.4(2) ?
C9 C10 C11 C12 . . . . -0.3(2) ?
C10 C11 C12 O16 . . . . -177.91(12) ?
C10 C11 C12 C13 . . . . 0.5(2) ?
C6 N1 C13 C12 . . . . -179.71(13) ?
C2 N1 C13 C12 . . . . -0.7(2) ?
C6 N1 C13 C8 . . . . 1.00(14) ?
C2 N1 C13 C8 . . . . 180.00(12) ?
C11 C12 C13 N1 . . . . -179.28(13) ?
O16 C12 C13 N1 . . . . -0.7(2) ?
C11 C12 C13 C8 . . . . -0.07(19) ?
O16 C12 C13 C8 . . . . 178.48(11) ?
C9 C8 C13 N1 . . . . 178.81(11) ?
C7 C8 C13 N1 . . . . -0.59(14) ?
C9 C8 C13 C12 . . . . -0.56(19) ?
C7 C8 C13 C12 . . . . -179.96(12) ?
C10 C9 O14 C15 . . . . -12.25(19) ?
C8 C9 O14 C15 . . . . 167.92(12) ?
C11 C12 O16 C17 . . . . 3.90(19) ?
C13 C12 O16 C17 . . . . -174.50(11) ?

loop_
_cod_related_entry_id
_cod_related_entry_database
_cod_related_entry_code
1 ChemSpider 30656493
